data_7018452
loop_
_publ_author_name
'Emslie, David J. H.'
'Cowie, Bradley E.'
'Oakley, Simon R.'
'Huk, Natalie L.'
'Jenkins, Hilary A.'
'Harrington, Laura E.'
'Britten, James F.'

_publ_section_title
;
 A study of M-X-BR(3) (M = Pt, Pd or Rh; X = Cl or I) interactions in
 square planar ambiphilic ligand complexes: structural, spectroscopic,
 electrochemical and computational comparisons with borane-free analogues.
;
_journal_issue 12
_journal_name_full 'Dalton transactions (Cambridge, England : 2003)'
_journal_page_first 3523
_journal_page_last 3535
_journal_paper_doi 10.1039/c2dt11991a
_journal_volume 41
_journal_year 2012
_chemical_formula_moiety 'C47 H48 B Cl2 P Pd S'
_chemical_formula_sum 'C47 H48 B Cl2 P Pd S'
_chemical_formula_weight 863.99
_chemical_name_systematic
;
?
;
_space_group_IT_number 14
_symmetry_cell_setting monoclinic
_symmetry_space_group_name_Hall '-P 2ybc'
_symmetry_space_group_name_H-M 'P 1 21/c 1'
_atom_sites_solution_hydrogens geom
_atom_sites_solution_primary direct
_atom_sites_solution_secondary difmap
_audit_creation_method SHELXL-97
_cell_angle_alpha 90.00
_cell_angle_beta 97.258(3)
_cell_angle_gamma 90.00
_cell_formula_units_Z 4
_cell_length_a 11.2575(5)
_cell_length_b 27.0326(13)
_cell_length_c 13.7991(7)
_cell_measurement_reflns_used 3135
_cell_measurement_temperature 173(2)
_cell_measurement_theta_max 2.329
_cell_measurement_theta_min 23.58
_cell_volume 4165.7(3)
_computing_cell_refinement 'Bruker SMART'
_computing_data_collection 'Bruker SMART'
_computing_data_reduction 'Bruker SAINT'
_computing_structure_refinement 'SHELXL-97 (Sheldrick, 2008)'
_computing_structure_solution 'SHELXS-97 (Sheldrick, 2008)'
_diffrn_ambient_temperature 173(2)
_diffrn_measured_fraction_theta_full 1.000
_diffrn_measured_fraction_theta_max 1.000
_diffrn_measurement_device_type 'SMART 1K CCD area detector'
_diffrn_measurement_method 'omega and phi scans'
_diffrn_radiation_monochromator 'parallel mirrors'
_diffrn_radiation_source 'rotating anode'
_diffrn_radiation_type MoK\a
_diffrn_radiation_wavelength 0.71073
_diffrn_reflns_av_R_equivalents 0.1524
_diffrn_reflns_av_sigmaI/netI 0.1431
_diffrn_reflns_limit_h_max 12
_diffrn_reflns_limit_h_min -12
_diffrn_reflns_limit_k_max 29
_diffrn_reflns_limit_k_min -28
_diffrn_reflns_limit_l_max 14
_diffrn_reflns_limit_l_min -14
_diffrn_reflns_number 25320
_diffrn_reflns_theta_full 22.50
_diffrn_reflns_theta_max 22.50
_diffrn_reflns_theta_min 1.49
_exptl_absorpt_coefficient_mu 0.695
_exptl_absorpt_correction_T_max 0.986
_exptl_absorpt_correction_T_min 0.870
_exptl_absorpt_correction_type multi-scan
_exptl_absorpt_process_details SADABS
_exptl_crystal_colour pale_orange
_exptl_crystal_density_diffrn 1.378
_exptl_crystal_density_method 'not measured'
_exptl_crystal_description plate
_exptl_crystal_F_000 1784
_exptl_crystal_size_max 0.17
_exptl_crystal_size_mid 0.12
_exptl_crystal_size_min 0.02
_refine_diff_density_max 3.795
_refine_diff_density_min -0.709
_refine_diff_density_rms 0.221
_refine_ls_extinction_coef 0.0128(10)
_refine_ls_extinction_expression Fc^*^=kFc[1+0.001xFc^2^\l^3^/sin(2\q)]^-1/4^
_refine_ls_extinction_method SHELXL
_refine_ls_goodness_of_fit_ref 1.218
_refine_ls_hydrogen_treatment constr
_refine_ls_matrix_type full
_refine_ls_number_parameters 480
_refine_ls_number_reflns 5445
_refine_ls_number_restraints 624
_refine_ls_restrained_S_all 1.168
_refine_ls_R_factor_all 0.1483
_refine_ls_R_factor_gt 0.0961
_refine_ls_shift/su_max 0.000
_refine_ls_shift/su_mean 0.000
_refine_ls_structure_factor_coef Fsqd
_refine_ls_weighting_details
;
calc w=1/[\s^2^(Fo^2^)+(0.0938P)^2^+0.0000P] where P=(Fo^2^+2Fc^2^)/3
;
_refine_ls_weighting_scheme calc
_refine_ls_wR_factor_gt 0.1936
_refine_ls_wR_factor_ref 0.2131
_reflns_number_gt 3699
_reflns_number_total 5445
_reflns_threshold_expression >2sigma(I)
_cod_data_source_file c2dt11991a.txt
_cod_data_source_block de05
_cod_depositor_comments
;
The following automatic conversions were performed:

'_symmetry_cell_setting' value 'Monoclinic' changed to 'monoclinic'
according to /home/saulius/struct/CIF-dictionaries/cif_core.dic
dictionary named 'cif_core.dic' version 2.4.1 from 2010-06-29.

Automatic conversion script
Id: cif_fix_values 1715 2011-07-08 13:25:40Z adriana 
;
_cod_original_sg_symbol_H-M P2(1)/c
_cod_database_code 7018452

loop_
_symmetry_equiv_pos_as_xyz
'x, y, z'
'-x, y+1/2, -z+1/2'
'-x, -y, -z'
'x, -y-1/2, z-1/2'

loop_
_atom_site_label
_atom_site_type_symbol
_atom_site_fract_x
_atom_site_fract_y
_atom_site_fract_z
_atom_site_U_iso_or_equiv
_atom_site_adp_type
_atom_site_occupancy
_atom_site_symmetry_multiplicity
_atom_site_calc_flag
_atom_site_refinement_flags
_atom_site_disorder_assembly
_atom_site_disorder_group
Pd1 Pd 0.32441(6) 0.00913(3) 0.75093(7) 0.0169(4) Uani 1 1 d U . .
S1 S 0.1355(2) 0.02795(10) 0.6718(2) 0.0160(7) Uani 1 1 d U . .
P1 P 0.2485(2) -0.06527(11) 0.7720(2) 0.0168(8) Uani 1 1 d U A .
Cl1 Cl 0.5107(2) -0.01857(11) 0.8133(2) 0.0289(8) Uani 1 1 d U . .
C1 C -0.1280(9) -0.0206(4) 0.8223(8) 0.020(2) Uani 1 1 d U A 1
H1A H -0.2068 -0.0108 0.8313 0.024 Uiso 1 1 calc R A 1
B1 B 0.2936(11) 0.1294(5) 0.6569(11) 0.023(2) Uani 1 1 d U . .
Cl2 Cl 0.3974(2) 0.09070(11) 0.7554(2) 0.0287(8) Uani 1 1 d U . .
C2 C -0.0776(9) -0.0601(4) 0.8764(8) 0.019(2) Uani 1 1 d U . .
C3 C 0.0345(8) -0.0769(4) 0.8534(8) 0.016(2) Uani 1 1 d U A .
H3A H 0.0689 -0.1062 0.8827 0.019 Uiso 1 1 calc R . .
C4 C 0.0946(8) -0.0503(4) 0.7879(8) 0.015(2) Uani 1 1 d U . .
C5 C 0.1597(9) 0.1303(4) 0.6895(9) 0.022(2) Uani 1 1 d U . .
C6 C 0.1109(9) 0.1759(4) 0.7108(8) 0.021(2) Uani 1 1 d U . .
H6A H 0.1594 0.2046 0.7086 0.026 Uiso 1 1 calc R . .
C7 C -0.0079(9) 0.1821(4) 0.7358(8) 0.019(2) Uani 1 1 d U . .
C8 C -0.0789(9) 0.1399(4) 0.7308(8) 0.016(2) Uani 1 1 d U A .
H8A H -0.1592 0.1431 0.7442 0.019 Uiso 1 1 calc R . .
C9 C -0.1273(8) 0.0500(4) 0.6958(8) 0.019(2) Uani 1 1 d U A .
C10 C -0.0695(8) 0.0057(4) 0.7548(8) 0.017(2) Uani 1 1 d U . .
C11 C 0.0494(9) -0.0090(4) 0.7428(9) 0.021(2) Uani 1 1 d U A .
C12 C 0.0822(8) 0.0885(4) 0.6939(8) 0.016(2) Uani 1 1 d U A .
C13 C -0.0393(9) 0.0933(4) 0.7075(8) 0.019(2) Uani 1 1 d U . .
C14 C -0.1458(9) 0.0337(4) 0.5855(8) 0.020(3) Uani 1 1 d U . .
H14C H -0.0682 0.0251 0.5649 0.030 Uiso 1 1 calc R A .
H14B H -0.1815 0.0611 0.5452 0.030 Uiso 1 1 calc R . .
H14A H -0.1991 0.0050 0.5776 0.030 Uiso 1 1 calc R . .
C15 C -0.2491(9) 0.0622(4) 0.7212(9) 0.030(3) Uani 1 1 d U . .
H15C H -0.2427 0.0730 0.7894 0.045 Uiso 1 1 calc R A .
H15B H -0.3003 0.0329 0.7121 0.045 Uiso 1 1 calc R . .
H15A H -0.2841 0.0889 0.6786 0.045 Uiso 1 1 calc R . .
C16 C -0.1415(9) -0.0853(4) 0.9544(9) 0.023(2) Uani 1 1 d U A .
C17 C -0.0550(12) -0.1146(5) 1.0245(11) 0.054(4) Uani 1 1 d U . .
H17C H 0.0052 -0.0923 1.0583 0.081 Uiso 1 1 calc R A .
H17B H -0.0152 -0.1395 0.9882 0.081 Uiso 1 1 calc R . .
H17A H -0.0986 -0.1311 1.0725 0.081 Uiso 1 1 calc R . .
C18 C -0.2348(12) -0.1210(5) 0.9080(11) 0.057(4) Uani 1 1 d U . .
H18C H -0.2763 -0.1362 0.9588 0.086 Uiso 1 1 calc R A .
H18B H -0.1960 -0.1468 0.8733 0.086 Uiso 1 1 calc R . .
H18A H -0.2928 -0.1032 0.8617 0.086 Uiso 1 1 calc R . .
C19 C -0.2001(12) -0.0489(5) 1.0125(11) 0.053(4) Uani 1 1 d U . .
H19C H -0.1399 -0.0261 1.0446 0.080 Uiso 1 1 calc R A .
H19B H -0.2394 -0.0663 1.0622 0.080 Uiso 1 1 calc R . .
H19A H -0.2600 -0.0303 0.9695 0.080 Uiso 1 1 calc R . .
C20 C -0.0459(9) 0.2340(4) 0.7639(9) 0.026(3) Uani 1 1 d U . .
C21 C 0.0383(11) 0.2501(5) 0.8565(10) 0.049(4) Uani 1 1 d U . .
H21C H 0.0169 0.2835 0.8754 0.073 Uiso 1 1 calc R . .
H21B H 0.1214 0.2498 0.8424 0.073 Uiso 1 1 calc R . .
H21A H 0.0296 0.2271 0.9100 0.073 Uiso 1 1 calc R . .
C22 C -0.0338(11) 0.2700(5) 0.6822(10) 0.047(4) Uani 1 1 d U . .
H22C H -0.0868 0.2600 0.6237 0.070 Uiso 1 1 calc R . .
H22B H 0.0493 0.2703 0.6679 0.070 Uiso 1 1 calc R . .
H22A H -0.0560 0.3032 0.7019 0.070 Uiso 1 1 calc R . .
C23 C -0.1749(10) 0.2348(4) 0.7871(10) 0.035(3) Uani 1 1 d U . .
H23C H -0.2291 0.2260 0.7283 0.053 Uiso 1 1 calc R . .
H23B H -0.1945 0.2680 0.8088 0.053 Uiso 1 1 calc R . .
H23A H -0.1839 0.2108 0.8389 0.053 Uiso 1 1 calc R . .
C24 C 0.2444(8) -0.1063(4) 0.6681(8) 0.016(2) Uani 1 1 d U . .
C25 C 0.3535(9) -0.1217(4) 0.6413(9) 0.025(2) Uani 1 1 d U A .
H25A H 0.4258 -0.1115 0.6792 0.030 Uiso 1 1 calc R . .
C26 C 0.3588(10) -0.1511(4) 0.5620(9) 0.029(3) Uani 1 1 d U . .
H26A H 0.4342 -0.1612 0.5449 0.035 Uiso 1 1 calc R A .
C27 C 0.2531(9) -0.1664(4) 0.5052(9) 0.029(3) Uani 1 1 d U A .
H27A H 0.2558 -0.1865 0.4490 0.035 Uiso 1 1 calc R . .
C28 C 0.1453(10) -0.1516(4) 0.5329(9) 0.028(3) Uani 1 1 d U . .
H28A H 0.0727 -0.1618 0.4957 0.034 Uiso 1 1 calc R A .
C29 C 0.1413(9) -0.1222(4) 0.6142(9) 0.022(2) Uani 1 1 d U A .
H29A H 0.0660 -0.1128 0.6329 0.026 Uiso 1 1 calc R . .
C30 C 0.3069(9) -0.0990(4) 0.8799(9) 0.020(2) Uani 1 1 d U . .
C31 C 0.2971(9) -0.1507(4) 0.8826(9) 0.026(3) Uani 1 1 d U A .
H31A H 0.2702 -0.1686 0.8248 0.031 Uiso 1 1 calc R . .
C32 C 0.3267(9) -0.1750(5) 0.9693(10) 0.032(3) Uani 1 1 d U . .
H32A H 0.3187 -0.2100 0.9714 0.038 Uiso 1 1 calc R A .
C33 C 0.3680(9) -0.1497(5) 1.0536(10) 0.033(3) Uani 1 1 d U A .
H33A H 0.3877 -0.1669 1.1134 0.039 Uiso 1 1 calc R . .
C34 C 0.3800(9) -0.1001(5) 1.0500(10) 0.032(3) Uani 1 1 d U . .
H34A H 0.4099 -0.0825 1.1077 0.038 Uiso 1 1 calc R A .
C35 C 0.3501(9) -0.0747(4) 0.9649(9) 0.023(2) Uani 1 1 d U A .
H35A H 0.3591 -0.0398 0.9643 0.028 Uiso 1 1 calc R . .
C36 C 0.3564(9) 0.1836(4) 0.6670(10) 0.029(2) Uani 1 1 d U . .
C37 C 0.3924(10) 0.2062(4) 0.7568(10) 0.034(3) Uani 1 1 d U . .
H37A H 0.3844 0.1879 0.8143 0.040 Uiso 1 1 calc R . .
C38 C 0.4386(10) 0.2532(5) 0.7676(11) 0.041(3) Uani 1 1 d U . .
H38A H 0.4599 0.2668 0.8308 0.049 Uiso 1 1 calc R . .
C39 C 0.4532(11) 0.2797(5) 0.6867(11) 0.049(3) Uani 1 1 d U . .
H39A H 0.4868 0.3120 0.6930 0.059 Uiso 1 1 calc R . .
C40 C 0.4200(11) 0.2603(5) 0.5973(12) 0.049(3) Uani 1 1 d U . .
H40A H 0.4282 0.2795 0.5408 0.059 Uiso 1 1 calc R . .
C41 C 0.3742(10) 0.2130(5) 0.5871(10) 0.038(3) Uani 1 1 d U . .
H41A H 0.3542 0.1999 0.5232 0.046 Uiso 1 1 calc R . .
C42 C 0.2986(9) 0.1065(4) 0.5536(9) 0.025(2) Uani 1 1 d U . .
C43 C 0.2149(10) 0.1191(4) 0.4755(9) 0.027(3) Uani 1 1 d U . .
H43A H 0.1477 0.1381 0.4885 0.033 Uiso 1 1 calc R . .
C44 C 0.2225(10) 0.1059(4) 0.3795(9) 0.032(3) Uani 1 1 d U . .
H44A H 0.1633 0.1167 0.3287 0.039 Uiso 1 1 calc R . .
C45 C 0.3163(10) 0.0772(4) 0.3585(9) 0.030(3) Uani 1 1 d U . .
H45A H 0.3229 0.0680 0.2930 0.036 Uiso 1 1 calc R . .
C46 C 0.4004(10) 0.0618(4) 0.4330(9) 0.030(3) Uani 1 1 d U . .
H46A H 0.4652 0.0417 0.4188 0.036 Uiso 1 1 calc R . .
C47 C 0.3919(9) 0.0754(4) 0.5285(9) 0.025(2) Uani 1 1 d U . .
H47A H 0.4502 0.0635 0.5790 0.030 Uiso 1 1 calc R . .

loop_
_atom_site_aniso_label
_atom_site_aniso_U_11
_atom_site_aniso_U_22
_atom_site_aniso_U_33
_atom_site_aniso_U_23
_atom_site_aniso_U_13
_atom_site_aniso_U_12
Pd1 0.0149(5) 0.0166(6) 0.0194(6) -0.0018(5) 0.0031(4) -0.0021(4)
S1 0.0182(13) 0.0133(16) 0.0164(18) 0.0014(13) 0.0019(13) -0.0016(12)
P1 0.0125(14) 0.0206(18) 0.0169(19) -0.0041(15) 0.0005(13) 0.0006(12)
Cl1 0.0200(13) 0.0279(19) 0.039(2) 0.0021(16) 0.0026(14) -0.0004(13)
C1 0.019(4) 0.019(5) 0.021(5) -0.001(4) -0.001(4) 0.000(4)
B1 0.022(4) 0.024(5) 0.023(5) 0.001(4) 0.000(4) 0.001(4)
Cl2 0.0257(14) 0.0270(18) 0.031(2) 0.0025(16) -0.0048(14) -0.0073(13)
C2 0.021(4) 0.016(4) 0.018(4) 0.000(4) 0.002(4) 0.001(4)
C3 0.017(4) 0.011(4) 0.019(5) 0.001(4) 0.000(4) 0.003(4)
C4 0.015(4) 0.013(4) 0.017(5) -0.001(4) 0.003(4) 0.003(4)
C5 0.028(4) 0.016(4) 0.021(5) 0.003(4) 0.002(4) -0.002(4)
C6 0.026(4) 0.018(5) 0.019(5) 0.000(4) -0.001(4) -0.006(4)
C7 0.026(4) 0.018(4) 0.014(4) 0.002(4) 0.008(4) -0.002(4)
C8 0.020(4) 0.018(4) 0.012(5) 0.004(4) 0.004(4) 0.003(4)
C9 0.020(4) 0.021(4) 0.017(5) 0.004(4) 0.003(4) -0.002(4)
C10 0.018(4) 0.018(4) 0.013(4) 0.001(4) 0.000(4) 0.000(4)
C11 0.025(4) 0.013(4) 0.024(5) 0.000(4) 0.000(4) 0.006(4)
C12 0.025(4) 0.008(4) 0.016(5) 0.001(4) 0.005(4) -0.001(4)
C13 0.021(4) 0.022(4) 0.014(4) 0.005(4) 0.002(4) -0.001(4)
C14 0.025(5) 0.016(5) 0.016(6) -0.001(5) -0.006(5) -0.004(4)
C15 0.030(5) 0.031(6) 0.027(6) 0.010(5) -0.001(5) -0.006(5)
C16 0.028(4) 0.024(5) 0.019(5) 0.006(4) 0.012(4) 0.003(4)
C17 0.059(6) 0.067(7) 0.039(7) 0.019(6) 0.016(6) 0.010(6)
C18 0.066(7) 0.055(7) 0.053(7) 0.005(6) 0.017(6) -0.024(6)
C19 0.070(7) 0.047(7) 0.046(7) 0.005(6) 0.024(6) 0.009(6)
C20 0.029(4) 0.021(5) 0.029(5) 0.001(4) 0.004(4) 0.000(4)
C21 0.053(6) 0.042(7) 0.051(7) -0.020(6) 0.005(6) 0.004(6)
C22 0.045(6) 0.048(7) 0.051(7) 0.018(6) 0.022(6) 0.007(5)
C23 0.043(6) 0.025(6) 0.041(7) -0.005(5) 0.015(5) 0.007(5)
C24 0.016(4) 0.015(5) 0.018(5) 0.003(4) 0.006(4) 0.001(4)
C25 0.026(4) 0.026(5) 0.022(5) -0.003(4) 0.004(4) 0.004(4)
C26 0.033(4) 0.030(5) 0.025(5) -0.005(4) 0.008(4) 0.007(4)
C27 0.038(5) 0.028(5) 0.021(5) -0.004(4) 0.001(4) 0.007(4)
C28 0.035(4) 0.025(5) 0.025(5) -0.002(4) 0.000(4) -0.003(4)
C29 0.028(4) 0.018(5) 0.021(5) 0.001(4) 0.006(4) 0.002(4)
C30 0.019(4) 0.022(5) 0.020(5) 0.000(4) 0.002(4) 0.007(4)
C31 0.025(4) 0.024(5) 0.027(5) 0.003(4) 0.000(4) 0.000(4)
C32 0.027(4) 0.032(5) 0.035(5) 0.007(5) 0.004(4) 0.004(4)
C33 0.027(4) 0.038(5) 0.032(5) 0.009(5) 0.004(4) 0.003(4)
C34 0.025(4) 0.042(5) 0.028(5) -0.001(5) -0.002(4) -0.001(4)
C35 0.022(4) 0.025(5) 0.024(5) -0.001(4) 0.004(4) 0.002(4)
C36 0.027(4) 0.028(5) 0.033(5) 0.000(4) 0.007(4) -0.008(4)
C37 0.037(5) 0.028(5) 0.035(5) -0.004(5) 0.002(4) -0.010(4)
C38 0.043(5) 0.035(5) 0.044(6) -0.009(5) 0.001(5) -0.019(4)
C39 0.051(5) 0.042(5) 0.054(6) -0.005(5) 0.006(5) -0.014(5)
C40 0.050(5) 0.045(5) 0.053(6) 0.005(5) 0.011(5) -0.013(5)
C41 0.037(5) 0.036(5) 0.042(5) 0.003(5) 0.009(5) -0.008(4)
C42 0.022(4) 0.026(4) 0.027(5) 0.002(4) 0.006(4) -0.002(4)
C43 0.024(4) 0.031(5) 0.027(5) 0.000(5) 0.006(4) -0.002(4)
C44 0.034(5) 0.037(5) 0.025(5) -0.003(5) -0.002(5) -0.006(4)
C45 0.032(4) 0.036(5) 0.022(5) -0.005(5) 0.012(4) -0.009(4)
C46 0.028(4) 0.033(5) 0.032(5) -0.006(5) 0.010(4) -0.005(4)
C47 0.025(4) 0.022(5) 0.028(5) -0.005(4) 0.006(4) -0.002(4)

loop_
_atom_type_symbol
_atom_type_description
_atom_type_scat_dispersion_real
_atom_type_scat_dispersion_imag
_atom_type_scat_source
C C 0.0033 0.0016 'International Tables Vol C Tables 4.2.6.8 and 6.1.1.4'
H H 0.0000 0.0000 'International Tables Vol C Tables 4.2.6.8 and 6.1.1.4'
B B 0.0013 0.0007 'International Tables Vol C Tables 4.2.6.8 and 6.1.1.4'
P P 0.1023 0.0942 'International Tables Vol C Tables 4.2.6.8 and 6.1.1.4'
S S 0.1246 0.1234 'International Tables Vol C Tables 4.2.6.8 and 6.1.1.4'
Cl Cl 0.1484 0.1585 'International Tables Vol C Tables 4.2.6.8 and 6.1.1.4'
Pd Pd -0.9988 1.0072 'International Tables Vol C Tables 4.2.6.8 and 6.1.1.4'

loop_
_geom_angle_atom_site_label_1
_geom_angle_atom_site_label_2
_geom_angle_atom_site_label_3
_geom_angle
P1 Pd1 Cl1 90.21(10)
P1 Pd1 S1 85.14(10)
Cl1 Pd1 S1 171.79(11)
P1 Pd1 Cl2 170.33(12)
Cl1 Pd1 Cl2 89.78(10)
S1 Pd1 Cl2 95.94(10)
C11 S1 C12 101.7(5)
C11 S1 Pd1 98.6(4)
C12 S1 Pd1 115.4(3)
C30 P1 C24 108.4(5)
C30 P1 C4 105.4(5)
C24 P1 C4 107.6(5)
C30 P1 Pd1 117.5(4)
C24 P1 Pd1 115.1(4)
C4 P1 Pd1 101.7(3)
C2 C1 C10 123.8(10)
C2 C1 H1A 118.1
C10 C1 H1A 118.1
C42 B1 C36 111.8(10)
C42 B1 C5 113.6(10)
C36 B1 C5 111.8(10)
C42 B1 Cl2 109.3(8)
C36 B1 Cl2 101.9(8)
C5 B1 Cl2 107.8(8)
B1 Cl2 Pd1 107.7(4)
C1 C2 C3 116.2(10)
C1 C2 C16 121.8(9)
C3 C2 C16 121.9(10)
C4 C3 C2 120.1(10)
C4 C3 H3A 120.0
C2 C3 H3A 120.0
C11 C4 C3 122.7(9)
C11 C4 P1 116.0(8)
C3 C4 P1 120.8(8)
C6 C5 C12 115.4(9)
C6 C5 B1 118.3(9)
C12 C5 B1 126.1(10)
C5 C6 C7 123.9(10)
C5 C6 H6A 118.1
C7 C6 H6A 118.1
C8 C7 C6 116.2(10)
C8 C7 C20 126.0(9)
C6 C7 C20 117.8(9)
C13 C8 C7 123.9(9)
C13 C8 H8A 118.1
C7 C8 H8A 118.1
C15 C9 C13 114.1(9)
C15 C9 C10 112.7(9)
C13 C9 C10 108.3(8)
C15 C9 C14 106.0(9)
C13 C9 C14 108.7(9)
C10 C9 C14 106.8(9)
C1 C10 C11 117.6(10)
C1 C10 C9 122.8(9)
C11 C10 C9 119.6(10)
C4 C11 C10 118.8(10)
C4 C11 S1 121.4(8)
C10 C11 S1 119.7(8)
C13 C12 C5 122.7(9)
C13 C12 S1 117.3(8)
C5 C12 S1 119.8(7)
C8 C13 C12 117.3(9)
C8 C13 C9 119.8(9)
C12 C13 C9 122.9(9)
C9 C14 H14C 109.5
C9 C14 H14B 109.5
H14C C14 H14B 109.5
C9 C14 H14A 109.5
H14C C14 H14A 109.5
H14B C14 H14A 109.5
C9 C15 H15C 109.5
C9 C15 H15B 109.5
H15C C15 H15B 109.5
C9 C15 H15A 109.5
H15C C15 H15A 109.5
H15B C15 H15A 109.5
C19 C16 C18 108.7(10)
C19 C16 C17 107.4(11)
C18 C16 C17 107.2(11)
C19 C16 C2 111.6(10)
C18 C16 C2 110.5(10)
C17 C16 C2 111.2(9)
C16 C17 H17C 109.5
C16 C17 H17B 109.5
H17C C17 H17B 109.5
C16 C17 H17A 109.5
H17C C17 H17A 109.5
H17B C17 H17A 109.5
C16 C18 H18C 109.5
C16 C18 H18B 109.5
H18C C18 H18B 109.5
C16 C18 H18A 109.5
H18C C18 H18A 109.5
H18B C18 H18A 109.5
C16 C19 H19C 109.5
C16 C19 H19B 109.5
H19C C19 H19B 109.5
C16 C19 H19A 109.5
H19C C19 H19A 109.5
H19B C19 H19A 109.5
C22 C20 C23 109.0(9)
C22 C20 C7 110.4(10)
C23 C20 C7 111.7(9)
C22 C20 C21 109.3(10)
C23 C20 C21 108.8(10)
C7 C20 C21 107.7(9)
C20 C21 H21C 109.5
C20 C21 H21B 109.5
H21C C21 H21B 109.5
C20 C21 H21A 109.5
H21C C21 H21A 109.5
H21B C21 H21A 109.5
C20 C22 H22C 109.5
C20 C22 H22B 109.5
H22C C22 H22B 109.5
C20 C22 H22A 109.5
H22C C22 H22A 109.5
H22B C22 H22A 109.5
C20 C23 H23C 109.5
C20 C23 H23B 109.5
H23C C23 H23B 109.5
C20 C23 H23A 109.5
H23C C23 H23A 109.5
H23B C23 H23A 109.5
C29 C24 C25 118.8(11)
C29 C24 P1 124.0(8)
C25 C24 P1 117.3(8)
C26 C25 C24 121.2(11)
C26 C25 H25A 119.4
C24 C25 H25A 119.4
C25 C26 C27 120.2(10)
C25 C26 H26A 119.9
C27 C26 H26A 119.9
C28 C27 C26 118.3(11)
C28 C27 H27A 120.9
C26 C27 H27A 120.9
C27 C28 C29 120.9(11)
C27 C28 H28A 119.5
C29 C28 H28A 119.5
C24 C29 C28 120.6(10)
C24 C29 H29A 119.7
C28 C29 H29A 119.7
C35 C30 C31 118.2(11)
C35 C30 P1 121.0(9)
C31 C30 P1 120.4(9)
C32 C31 C30 119.4(12)
C32 C31 H31A 120.3
C30 C31 H31A 120.3
C31 C32 C33 121.1(12)
C31 C32 H32A 119.5
C33 C32 H32A 119.5
C34 C33 C32 119.2(12)
C34 C33 H33A 120.4
C32 C33 H33A 120.4
C33 C34 C35 121.0(12)
C33 C34 H34A 119.5
C35 C34 H34A 119.5
C34 C35 C30 121.0(11)
C34 C35 H35A 119.5
C30 C35 H35A 119.5
C41 C36 C37 113.6(11)
C41 C36 B1 123.3(12)
C37 C36 B1 123.0(11)
C38 C37 C36 124.4(13)
C38 C37 H37A 117.8
C36 C37 H37A 117.8
C39 C38 C37 119.0(14)
C39 C38 H38A 120.5
C37 C38 H38A 120.5
C40 C39 C38 119.9(14)
C40 C39 H39A 120.0
C38 C39 H39A 120.0
C39 C40 C41 120.7(15)
C39 C40 H40A 119.7
C41 C40 H40A 119.7
C40 C41 C36 122.4(14)
C40 C41 H41A 118.8
C36 C41 H41A 118.8
C43 C42 C47 114.1(11)
C43 C42 B1 120.9(10)
C47 C42 B1 124.8(10)
C42 C43 C44 124.3(11)
C42 C43 H43A 117.8
C44 C43 H43A 117.8
C45 C44 C43 119.4(12)
C45 C44 H44A 120.3
C43 C44 H44A 120.3
C46 C45 C44 119.4(12)
C46 C45 H45A 120.3
C44 C45 H45A 120.3
C45 C46 C47 120.7(11)
C45 C46 H46A 119.6
C47 C46 H46A 119.6
C46 C47 C42 122.0(11)
C46 C47 H47A 119.0
C42 C47 H47A 119.0

loop_
_geom_bond_atom_site_label_1
_geom_bond_atom_site_label_2
_geom_bond_distance
Pd1 P1 2.219(3)
Pd1 Cl1 2.290(3)
Pd1 S1 2.320(3)
Pd1 Cl2 2.352(3)
S1 C11 1.770(12)
S1 C12 1.784(10)
P1 C30 1.798(12)
P1 C24 1.809(11)
P1 C4 1.819(9)
C1 C2 1.383(15)
C1 C10 1.400(15)
C1 H1A 0.9500
B1 C42 1.562(18)
B1 C36 1.626(17)
B1 C5 1.626(16)
B1 Cl2 1.977(14)
C2 C3 1.414(13)
C2 C16 1.528(15)
C3 C4 1.394(14)
C3 H3A 0.9500
C4 C11 1.349(14)
C5 C6 1.396(15)
C5 C12 1.433(14)
C6 C7 1.432(14)
C6 H6A 0.9500
C7 C8 1.390(14)
C7 C20 1.531(15)
C8 C13 1.388(14)
C8 H8A 0.9500
C9 C15 1.494(14)
C9 C13 1.528(14)
C9 C10 1.545(15)
C9 C14 1.573(15)
C10 C11 1.426(14)
C12 C13 1.410(13)
C14 H14C 0.9800
C14 H14B 0.9800
C14 H14A 0.9800
C15 H15C 0.9800
C15 H15B 0.9800
C15 H15A 0.9800
C16 C19 1.476(16)
C16 C18 1.508(16)
C16 C17 1.508(16)
C17 H17C 0.9800
C17 H17B 0.9800
C17 H17A 0.9800
C18 H18C 0.9800
C18 H18B 0.9800
C18 H18A 0.9800
C19 H19C 0.9800
C19 H19B 0.9800
C19 H19A 0.9800
C20 C22 1.510(17)
C20 C23 1.526(15)
C20 C21 1.553(17)
C21 H21C 0.9800
C21 H21B 0.9800
C21 H21A 0.9800
C22 H22C 0.9800
C22 H22B 0.9800
C22 H22A 0.9800
C23 H23C 0.9800
C23 H23B 0.9800
C23 H23A 0.9800
C24 C29 1.365(14)
C24 C25 1.390(14)
C25 C26 1.361(16)
C25 H25A 0.9500
C26 C27 1.402(15)
C26 H26A 0.9500
C27 C28 1.377(15)
C27 H27A 0.9500
C28 C29 1.381(16)
C28 H28A 0.9500
C29 H29A 0.9500
C30 C35 1.379(15)
C30 C31 1.402(15)
C31 C32 1.370(16)
C31 H31A 0.9500
C32 C33 1.380(17)
C32 H32A 0.9500
C33 C34 1.349(16)
C33 H33A 0.9500
C34 C35 1.364(16)
C34 H34A 0.9500
C35 H35A 0.9500
C36 C41 1.393(17)
C36 C37 1.395(16)
C37 C38 1.372(16)
C37 H37A 0.9500
C38 C39 1.354(18)
C38 H38A 0.9500
C39 C40 1.350(18)
C39 H39A 0.9500
C40 C41 1.381(17)
C40 H40A 0.9500
C41 H41A 0.9500
C42 C43 1.382(15)
C42 C47 1.422(15)
C43 C44 1.385(17)
C43 H43A 0.9500
C44 C45 1.371(16)
C44 H44A 0.9500
C45 C46 1.370(16)
C45 H45A 0.9500
C46 C47 1.383(16)
C46 H46A 0.9500
C47 H47A 0.9500

loop_
_geom_torsion_atom_site_label_1
_geom_torsion_atom_site_label_2
_geom_torsion_atom_site_label_3
_geom_torsion_atom_site_label_4
_geom_torsion
P1 Pd1 S1 C11 33.9(4)
Cl2 Pd1 S1 C11 -136.4(4)
P1 Pd1 S1 C12 141.4(4)
Cl2 Pd1 S1 C12 -29.0(4)
Cl1 Pd1 P1 C30 37.8(4)
S1 Pd1 P1 C30 -148.9(4)
Cl1 Pd1 P1 C24 -91.7(4)
S1 Pd1 P1 C24 81.5(4)
Cl1 Pd1 P1 C4 152.4(4)
S1 Pd1 P1 C4 -34.4(4)
C42 B1 Cl2 Pd1 -60.4(8)
C36 B1 Cl2 Pd1 -178.8(6)
C5 B1 Cl2 Pd1 63.5(8)
Cl1 Pd1 Cl2 B1 155.5(4)
S1 Pd1 Cl2 B1 -18.6(4)
C10 C1 C2 C3 -6.4(16)
C10 C1 C2 C16 175.6(10)
C1 C2 C3 C4 7.5(15)
C16 C2 C3 C4 -174.5(10)
C2 C3 C4 C11 -1.2(17)
C2 C3 C4 P1 170.1(8)
C30 P1 C4 C11 151.8(9)
C24 P1 C4 C11 -92.7(10)
Pd1 P1 C4 C11 28.7(10)
C30 P1 C4 C3 -20.0(10)
C24 P1 C4 C3 95.5(10)
Pd1 P1 C4 C3 -143.2(8)
C42 B1 C5 C6 -120.8(12)
C36 B1 C5 C6 6.8(15)
Cl2 B1 C5 C6 117.9(10)
C42 B1 C5 C12 55.6(16)
C36 B1 C5 C12 -176.8(11)
Cl2 B1 C5 C12 -65.7(14)
C12 C5 C6 C7 0.1(17)
B1 C5 C6 C7 176.9(11)
C5 C6 C7 C8 -4.8(17)
C5 C6 C7 C20 176.0(11)
C6 C7 C8 C13 2.7(17)
C20 C7 C8 C13 -178.2(11)
C2 C1 C10 C11 -0.9(17)
C2 C1 C10 C9 -179.4(10)
C15 C9 C10 C1 1.8(15)
C13 C9 C10 C1 129.0(11)
C14 C9 C10 C1 -114.2(11)
C15 C9 C10 C11 -176.7(10)
C13 C9 C10 C11 -49.6(14)
C14 C9 C10 C11 67.3(12)
C3 C4 C11 C10 -6.4(17)
P1 C4 C11 C10 -178.1(8)
C3 C4 C11 S1 172.1(9)
P1 C4 C11 S1 0.4(14)
C1 C10 C11 C4 7.3(16)
C9 C10 C11 C4 -174.1(10)
C1 C10 C11 S1 -171.2(8)
C9 C10 C11 S1 7.4(15)
C12 S1 C11 C4 -146.0(10)
Pd1 S1 C11 C4 -27.6(10)
C12 S1 C11 C10 32.5(10)
Pd1 S1 C11 C10 150.9(9)
C6 C5 C12 C13 7.1(17)
B1 C5 C12 C13 -169.4(11)
C6 C5 C12 S1 -178.1(8)
B1 C5 C12 S1 5.4(16)
C11 S1 C12 C13 -33.6(10)
Pd1 S1 C12 C13 -139.2(8)
C11 S1 C12 C5 151.3(9)
Pd1 S1 C12 C5 45.8(10)
C7 C8 C13 C12 3.9(17)
C7 C8 C13 C9 -175.0(11)
C5 C12 C13 C8 -9.1(17)
S1 C12 C13 C8 176.0(8)
C5 C12 C13 C9 169.8(11)
S1 C12 C13 C9 -5.1(15)
C15 C9 C13 C8 -5.7(15)
C10 C9 C13 C8 -132.0(10)
C14 C9 C13 C8 112.3(11)
C15 C9 C13 C12 175.4(10)
C10 C9 C13 C12 49.1(14)
C14 C9 C13 C12 -66.6(13)
C1 C2 C16 C19 -41.1(15)
C3 C2 C16 C19 141.0(11)
C1 C2 C16 C18 80.1(14)
C3 C2 C16 C18 -97.8(13)
C1 C2 C16 C17 -161.0(11)
C3 C2 C16 C17 21.1(15)
C8 C7 C20 C22 -121.3(12)
C6 C7 C20 C22 57.7(13)
C8 C7 C20 C23 0.1(17)
C6 C7 C20 C23 179.2(10)
C8 C7 C20 C21 119.5(12)
C6 C7 C20 C21 -61.5(13)
C30 P1 C24 C29 113.4(10)
C4 P1 C24 C29 -0.2(11)
Pd1 P1 C24 C29 -112.8(9)
C30 P1 C24 C25 -67.8(10)
C4 P1 C24 C25 178.6(9)
Pd1 P1 C24 C25 66.1(9)
C29 C24 C25 C26 1.4(17)
P1 C24 C25 C26 -177.5(9)
C24 C25 C26 C27 0.1(18)
C25 C26 C27 C28 -1.0(18)
C26 C27 C28 C29 0.4(18)
C25 C24 C29 C28 -2.0(17)
P1 C24 C29 C28 176.9(9)
C27 C28 C29 C24 1.1(18)
C24 P1 C30 C35 162.5(8)
C4 P1 C30 C35 -82.5(9)
Pd1 P1 C30 C35 29.9(10)
C24 P1 C30 C31 -24.7(10)
C4 P1 C30 C31 90.3(9)
Pd1 P1 C30 C31 -157.3(7)
C35 C30 C31 C32 2.1(15)
P1 C30 C31 C32 -170.9(8)
C30 C31 C32 C33 -1.2(16)
C31 C32 C33 C34 -0.5(17)
C32 C33 C34 C35 1.2(17)
C33 C34 C35 C30 -0.2(17)
C31 C30 C35 C34 -1.4(15)
P1 C30 C35 C34 171.6(8)
C42 B1 C36 C41 20.7(15)
C5 B1 C36 C41 -107.9(13)
Cl2 B1 C36 C41 137.3(10)
C42 B1 C36 C37 -162.4(10)
C5 B1 C36 C37 69.0(14)
Cl2 B1 C36 C37 -45.8(13)
C41 C36 C37 C38 1.5(17)
B1 C36 C37 C38 -175.7(11)
C36 C37 C38 C39 -1.4(19)
C37 C38 C39 C40 1(2)
C38 C39 C40 C41 -2(2)
C39 C40 C41 C36 2(2)
C37 C36 C41 C40 -1.8(17)
B1 C36 C41 C40 175.3(11)
C36 B1 C42 C43 -82.8(13)
C5 B1 C42 C43 44.8(15)
Cl2 B1 C42 C43 165.3(9)
C36 B1 C42 C47 91.2(14)
C5 B1 C42 C47 -141.2(11)
Cl2 B1 C42 C47 -20.8(14)
C47 C42 C43 C44 -3.9(17)
B1 C42 C43 C44 170.7(11)
C42 C43 C44 C45 2.1(19)
C43 C44 C45 C46 0.3(18)
C44 C45 C46 C47 -0.5(18)
C45 C46 C47 C42 -1.7(18)
C43 C42 C47 C46 3.7(16)
B1 C42 C47 C46 -170.6(11)
